data_7203868
loop_
_publ_author_name
'Kinbara, Kazushi'
'Kobayashi, Yuka'
'Saigo, Kazuhiko'

_publ_section_title
;
 Chiral discrimination of 2-arylalkanoic acids by
 (1S,2R)-1-aminoindan-2-ol through the formation of a consistent
 columnar supramolecular hydrogen-bond network&#x200A;&#x2020;
;
_journal_issue 1
_journal_name_full 'Journal of the Chemical Society, Perkin Transactions 2'
_journal_page_first 111
_journal_paper_doi 10.1039/a905566e
_journal_year 2000
_chemical_compound_source 'Saigo laboratory'
_chemical_formula_moiety 'C20 H25 N1 O3       '
_chemical_formula_weight 327.00
_space_group_IT_number 5
_symmetry_cell_setting monoclinic
_symmetry_space_group_name_Hall 'A 2y'
_symmetry_space_group_name_H-M 'A 1 2 1'
_atom_type_scat_source 'International Tables (1974)'
_cell_angle_alpha 90.000000(0)
_cell_angle_beta 101.22(2)
_cell_angle_gamma 90.000000(0)
_cell_formula_units_Z 4
_cell_length_a 17.045(4)
_cell_length_b 6.148(2)
_cell_length_c 17.931(4)
_cell_measurement_reflns_used 20
_cell_measurement_temperature 293
_cell_measurement_theta_max 30
_cell_measurement_theta_min 1
_cell_volume 1843.1(9)
_computing_cell_refinement 'MXC(MAC Science)'
_computing_data_collection 'MXC(MAC Science)'
_computing_data_reduction Crystan
_computing_molecular_graphics Crystan
_computing_publication_material Crystan
_computing_structure_refinement Crystan
_computing_structure_solution Crystan
_diffrn_measurement_device 'Mac Science MXC18'
_diffrn_measurement_method theta/2theta
_diffrn_orient_matrix_type standard
_diffrn_orient_matrix_UB_11 -0.01869
_diffrn_orient_matrix_UB_12 0.02324
_diffrn_orient_matrix_UB_13 0.05094
_diffrn_orient_matrix_UB_21 0.05244
_diffrn_orient_matrix_UB_22 -0.02639
_diffrn_orient_matrix_UB_23 0.03126
_diffrn_orient_matrix_UB_31 0.01153
_diffrn_orient_matrix_UB_32 0.15881
_diffrn_orient_matrix_UB_33 -0.00225
_diffrn_radiation_type 'Cu K-alpha'
_diffrn_radiation_wavelength 1.54178
_diffrn_reflns_av_R_equivalents 0.015
_diffrn_reflns_limit_h_max 20
_diffrn_reflns_limit_h_min 0
_diffrn_reflns_limit_k_max 7
_diffrn_reflns_limit_k_min 0
_diffrn_reflns_limit_l_max 19
_diffrn_reflns_limit_l_min -19
_diffrn_reflns_number 1799
_diffrn_reflns_theta_max 51.41
_exptl_absorpt_coefficient_mu 0.629
_exptl_absorpt_correction_type 'numerical (from crystal size)'
_exptl_crystal_colour Colourless
_exptl_crystal_density_diffrn 1.178
_exptl_crystal_density_meas 1.178
_exptl_crystal_description Needle
_exptl_crystal_size_max 2
_exptl_crystal_size_mid 0.4
_exptl_crystal_size_min 0.3
_refine_diff_density_max 0.14
_refine_diff_density_min -0.26
_refine_ls_extinction_method None
_refine_ls_goodness_of_fit_obs 1.252
_refine_ls_hydrogen_treatment noref
_refine_ls_number_parameters 219
_refine_ls_number_reflns 1571
_refine_ls_R_factor_obs 0.049
_refine_ls_shift/esd_max 0.1826
_refine_ls_shift/esd_mean 0.0244
_refine_ls_structure_factor_coef F
_refine_ls_weighting_scheme unit
_refine_ls_wR_factor_obs 0.052
_reflns_number_observed 1571
_reflns_number_total 1648
_reflns_observed_criterion refl_observed_if_I_>_1.50_sigma(I)
_cod_data_source_file a905566e.txt
_cod_data_source_block (1S,2R)-2/(R)-4b
_cod_depositor_comments
;
The following automatic conversions were performed:
'_symmetry_cell_setting' value 'Monoclinic' changed to 'monoclinic'
according to '/home/saulius/struct/CIF-dictionaries/cif_core.dic'
dictionary named 'cif_core.dic' version 2.4.1 from
2010-06-29.

'_refine_ls_weighting_scheme' value 'Unit' changed to 'unit'
according to '/home/saulius/struct/CIF-dictionaries/cif_core.dic'
dictionary named 'cif_core.dic' version 2.4.1 from 2010-06-29.

Automatic conversion script
Id: cif_fix_enum 1527 2010-12-29 10:47:43Z saulius 

The following automatic conversions were performed:

'_atom_site_thermal_displace_type' tag value 'Uij' was replaced with
'Uani' value 24 times.

Automatic conversion script
Id: cif_fix_values 1646 2011-03-28 12:23:43Z adriana 
;
_cod_original_sg_symbol_H-M 'C 2           '
_cod_database_code 7203868

loop_
_symmetry_equiv_pos_as_xyz
+X,+Y,+Z
+X,+Y+0.5,+Z+0.5
-X,+Y,-Z
-X,+Y+0.5,-Z+0.5

loop_
_atom_site_aniso_label
_atom_site_aniso_U_11
_atom_site_aniso_U_22
_atom_site_aniso_U_33
_atom_site_aniso_U_12
_atom_site_aniso_U_13
_atom_site_aniso_U_23
O3 0.056(2) 0.042(2) 0.031(2) 0.010(2) -0.002(1) -0.002(2)
O17 0.045(2) 0.046(2) 0.034(2) 0.009(2) -0.009(1) -0.003(2)
O1 0.081(3) 0.042(2) 0.037(2) -0.003(2) 0.002(2) 0.004(2)
N14 0.039(2) 0.033(2) 0.031(2) -0.005(2) -0.003(1) 0.002(2)
C15 0.041(2) 0.029(3) 0.037(2) 0.003(2) -0.004(2) -0.003(2)
C7 0.042(2) 0.042(3) 0.026(2) -0.001(2) -0.001(2) 0.006(2)
C24 0.037(2) 0.050(3) 0.039(2) 0.005(2) -0.004(2) -0.005(2)
C4 0.051(3) 0.044(3) 0.031(2) 0.004(2) 0.006(2) 0.006(2)
C19 0.036(2) 0.048(3) 0.039(3) -0.001(2) 0.004(2) -0.011(2)
C18 0.045(3) 0.037(3) 0.048(3) -0.001(2) 0.011(2) 0.002(2)
C8 0.051(3) 0.044(3) 0.040(2) -0.005(3) 0.002(2) -0.003(3)
C9 0.059(3) 0.053(3) 0.038(2) 0.011(3) 0.009(2) -0.002(3)
C16 0.039(2) 0.041(3) 0.032(2) 0.008(2) 0.000(2) -0.004(2)
C13 0.063(3) 0.040(3) 0.047(3) -0.002(3) 0.013(2) -0.001(3)
C2 0.043(2) 0.044(3) 0.035(2) 0.004(2) 0.011(2) 0.007(2)
C10 0.051(3) 0.068(4) 0.037(3) 0.010(3) 0.009(2) 0.014(3)
C20 0.049(3) 0.070(4) 0.060(3) -0.015(3) 0.014(2) -0.021(3)
C23 0.056(3) 0.067(4) 0.054(3) 0.012(3) -0.007(3) 0.008(3)
C5 0.045(3) 0.074(4) 0.049(3) 0.003(3) 0.007(2) 0.016(3)
C21 0.042(3) 0.114(6) 0.056(3) -0.009(4) -0.005(3) -0.022(4)
C11 0.063(3) 0.102(6) 0.073(4) 0.011(4) 0.031(3) 0.027(4)
C12 0.065(3) 0.050(3) 0.065(3) -0.010(3) 0.016(3) 0.011(3)
C22 0.051(3) 0.115(7) 0.060(4) 0.017(4) -0.016(3) -0.001(4)
C6 0.064(3) 0.096(6) 0.062(3) 0.015(4) -0.006(3) 0.025(4)

loop_
_atom_site_label
_atom_site_fract_x
_atom_site_fract_y
_atom_site_fract_z
_atom_site_U_iso_or_equiv
_atom_site_occupancy
_atom_site_thermal_displace_type
O3 -0.27321(18) -0.27600 -0.15113(16) 0.044(2) 1.000 Uani
O17 -0.28787(20) -0.01861(80) 0.03053(16) 0.043(2) 1.000 Uani
O1 -0.31310(22) -0.56121(82) -0.22583(18) 0.055(2) 1.000 Uani
N14 -0.30006(20) 0.14780(82) -0.11175(18) 0.036(2) 1.000 Uani
C15 -0.3708(3) 0.1790(9) -0.0761(2) 0.037(2) 1.000 Uani
C7 -0.2756(3) -0.1849(10) -0.3306(2) 0.037(2) 1.000 Uani
C24 -0.4478(3) 0.1094(10) -0.1281(3) 0.043(3) 1.000 Uani
C4 -0.3372(3) -0.2045(10) -0.2798(2) 0.042(3) 1.000 Uani
C19 -0.4696(3) -0.0964(10) -0.1082(3) 0.042(3) 1.000 Uani
C18 -0.4086(3) -0.1840(10) -0.0420(3) 0.044(3) 1.000 Uani
C8 -0.2578(3) -0.3579(11) -0.3733(3) 0.046(3) 1.000 Uani
C9 -0.2010(3) -0.3360(11) -0.4196(3) 0.051(3) 1.000 Uani
C16 -0.3674(3) 0.0248(10) -0.0075(2) 0.038(2) 1.000 Uani
C13 -0.2365(3) 0.0095(11) -0.3341(3) 0.050(3) 1.000 Uani
C2 -0.3055(3) -0.3620(10) -0.2140(3) 0.041(3) 1.000 Uani
C10 -0.1607(3) -0.1423(12) -0.4228(3) 0.053(3) 1.000 Uani
C20 -0.5402(3) -0.1914(12) -0.1468(3) 0.060(4) 1.000 Uani
C23 -0.4936(3) 0.2267(12) -0.1867(3) 0.061(3) 1.000 Uani
C5 -0.4201(3) -0.2730(12) -0.3233(3) 0.057(3) 1.000 Uani
C21 -0.5873(3) -0.0689(17) -0.2052(3) 0.072(4) 1.000 Uani
C11 -0.0977(3) -0.1226(14) -0.4715(3) 0.079(4) 1.000 Uani
C12 -0.1785(3) 0.0286(12) -0.3801(3) 0.061(4) 1.000 Uani
C22 -0.5647(3) 0.1321(16) -0.2250(3) 0.078(5) 1.000 Uani
C6 -0.4557(3) -0.1052(14) -0.3832(3) 0.076(4) 1.000 Uani
H11A -0.06980 0.01205 -0.47399 0.086 1.000 Uiso
H11B -0.12140 -0.15945 -0.52299 0.086 1.000 Uiso
H11C -0.05750 -0.22845 -0.45199 0.086 1.000 Uiso
H12 -0.15120 0.16470 -0.38159 0.066 1.000 Uiso
H13 -0.24875 0.13207 -0.30531 0.054 1.000 Uiso
H9 -0.18966 -0.45756 -0.44938 0.053 1.000 Uiso
H8 -0.28385 -0.49538 -0.37109 0.052 1.000 Uiso
H5A -0.45547 -0.29139 -0.28819 0.061 1.000 Uiso
H5B -0.41507 -0.40919 -0.34809 0.061 1.000 Uiso
H6A -0.50738 -0.14787 -0.41095 0.080 1.000 Uiso
H6B -0.42028 -0.08677 -0.41835 0.080 1.000 Uiso
H6C -0.46068 0.03103 -0.35845 0.080 1.000 Uiso
H4 -0.34703 -0.06407 -0.26011 0.047 1.000 Uiso
H14A -0.25156 0.19350 -0.07875 0.040 1.000 Uiso
H14B -0.30716 0.23150 -0.15775 0.040 1.000 Uiso
H14C -0.29536 -0.00310 -0.12385 0.040 1.000 Uiso
H16 -0.39667 0.09012 0.02732 0.042 1.000 Uiso
H15 -0.37547 0.32989 -0.06399 0.042 1.000 Uiso
H18A -0.37087 -0.27842 -0.05907 0.047 1.000 Uiso
H18B -0.43347 -0.26112 -0.00617 0.047 1.000 Uiso
H23 -0.47548 0.36512 -0.20150 0.066 1.000 Uiso
H22 -0.59942 0.21651 -0.26274 0.078 1.000 Uiso
H21 -0.63574 -0.13120 -0.23353 0.079 1.000 Uiso
H20 -0.55771 -0.33144 -0.13293 0.065 1.000 Uiso
H17 -0.274(3) 0.051(10) 0.054(3) 0.046(9) 1.000 Uiso

loop_
_geom_angle_atom_site_label_1
_geom_angle_atom_site_label_2
_geom_angle_atom_site_label_3
_geom_angle
_geom_angle_site_symmetry_1
_geom_angle_site_symmetry_2
_geom_angle_site_symmetry_3
_geom_angle_publ_flag
N14 C15 C24 112.2(4) . . . yes
N14 C15 C16 110.9(4) . . . yes
C24 C15 C16 102.2(4) . . . yes
C4 C7 C8 121.6(6) . . . yes
C4 C7 C13 119.5(5) . . . yes
C8 C7 C13 118.9(5) . . . yes
C15 C24 C19 110.0(5) . . . yes
C15 C24 C23 127.8(6) . . . yes
C19 C24 C23 122.2(5) . . . yes
C7 C4 C2 109.1(4) . . . yes
C7 C4 C5 113.1(4) . . . yes
C2 C4 C5 111.6(5) . . . yes
C24 C19 C18 110.4(5) . . . yes
C24 C19 C20 120.2(5) . . . yes
C18 C19 C20 129.4(6) . . . yes
C19 C18 C16 102.0(5) . . . yes
C7 C8 C9 120.5(6) . . . yes
C8 C9 C10 120.9(6) . . . yes
O17 C16 C15 112.5(4) . . . yes
O17 C16 C18 110.8(5) . . . yes
C15 C16 C18 104.4(4) . . . yes
C7 C13 C12 120.0(6) . . . yes
O3 C2 O1 125.0(5) . . . yes
O3 C2 C4 116.4(5) . . . yes
O1 C2 C4 118.6(5) . . . yes
C9 C10 C11 120.4(6) . . . yes
C9 C10 C12 118.3(5) . . . yes
C11 C10 C12 121.3(7) . . . yes
C19 C20 C21 117.2(7) . . . yes
C24 C23 C22 117.6(7) . . . yes
C4 C5 C6 111.9(6) . . . yes
C20 C21 C22 122.0(6) . . . yes
C13 C12 C10 121.3(6) . . . yes
C23 C22 C21 120.8(7) . . . yes
C16 O17 H17 114.0(52) . . . yes
C15 N14 H14A 111.8(4) . . . yes
C15 N14 H14B 108.9(4) . . . yes
C15 N14 H14C 109.5(4) . . . yes
H14A N14 H14B 108.8(5) . . . yes
H14A N14 H14C 108.8(4) . . . yes
H14B N14 H14C 109.0(4) . . . yes
N14 C15 H15 109.5(5) . . . yes
C24 C15 H15 108.1(5) . . . yes
C16 C15 H15 113.9(4) . . . yes
C7 C4 H4 109.8(6) . . . yes
C2 C4 H4 110.1(4) . . . yes
C5 C4 H4 103.0(5) . . . yes
C19 C18 H18A 111.4(5) . . . yes
C19 C18 H18B 111.9(5) . . . yes
C16 C18 H18A 110.6(5) . . . yes
C16 C18 H18B 111.7(5) . . . yes
H18A C18 H18B 109.0(6) . . . yes
C7 C8 H8 120.2(5) . . . yes
C9 C8 H8 119.3(6) . . . yes
C8 C9 H9 119.5(7) . . . yes
C10 C9 H9 119.6(5) . . . yes
O17 C16 H16 109.6(4) . . . yes
C15 C16 H16 108.5(6) . . . yes
C18 C16 H16 110.9(5) . . . yes
C7 C13 H13 119.9(5) . . . yes
C12 C13 H13 120.0(7) . . . yes
C19 C20 H20 121.9(6) . . . yes
C21 C20 H20 120.8(6) . . . yes
C24 C23 H23 120.5(6) . . . yes
C22 C23 H23 121.8(7) . . . yes
C4 C5 H5A 109.5(5) . . . yes
C4 C5 H5B 108.6(5) . . . yes
C6 C5 H5A 109.1(6) . . . yes
C6 C5 H5B 108.8(5) . . . yes
H5A C5 H5B 109.0(7) . . . yes
C20 C21 H21 119.1(9) . . . yes
C22 C21 H21 118.8(8) . . . yes
C10 C11 H11A 120.6(7) . . . yes
C10 C11 H11B 108.8(6) . . . yes
C10 C11 H11C 105.7(6) . . . yes
H11A C11 H11B 106.2(7) . . . yes
H11A C11 H11C 106.1(6) . . . yes
H11B C11 H11C 109.1(8) . . . yes
C13 C12 H12 119.2(7) . . . yes
C10 C12 H12 119.5(6) . . . yes
C23 C22 H22 118.6(9) . . . yes
C21 C22 H22 120.5(7) . . . yes
C5 C6 H6A 112.2(7) . . . yes
C5 C6 H6B 109.1(6) . . . yes
C5 C6 H6C 108.8(6) . . . yes
H6A C6 H6B 108.9(6) . . . yes
H6A C6 H6C 108.8(7) . . . yes
H6B C6 H6C 109.0(8) . . . yes

loop_
_geom_bond_atom_site_label_1
_geom_bond_atom_site_label_2
_geom_bond_distance
_geom_bond_site_symmetry_1
_geom_bond_site_symmetry_2
_geom_bond_publ_flag
O3 C2 1.270(6) . . yes
O17 C16 1.419(6) . . yes
O1 C2 1.245(8) . . yes
N14 C15 1.483(6) . . yes
C15 C24 1.517(7) . . yes
C15 C16 1.545(7) . . yes
C7 C4 1.523(6) . . yes
C7 C8 1.378(8) . . yes
C7 C13 1.376(9) . . yes
C24 C19 1.385(9) . . yes
C24 C23 1.383(8) . . yes
C4 C2 1.541(8) . . yes
C4 C5 1.533(7) . . yes
C19 C18 1.517(7) . . yes
C19 C20 1.395(8) . . yes
C18 C16 1.535(9) . . yes
C8 C9 1.399(7) . . yes
C9 C10 1.381(10) . . yes
C13 C12 1.409(8) . . yes
C10 C11 1.516(8) . . yes
C10 C12 1.368(10) . . yes
C20 C21 1.408(10) . . yes
C23 C22 1.399(9) . . yes
C5 C6 1.528(10) . . yes
C21 C22 1.362(14) . . yes
O17 H17 0.62(6) . . yes
N14 H14A 0.960(4) . . yes
N14 H14B 0.960(4) . . yes
N14 H14C 0.960(5) . . yes
C15 H15 0.960(6) . . yes
C4 H4 0.960(6) . . yes
C18 H18A 0.959(6) . . yes
C18 H18B 0.961(6) . . yes
C8 H8 0.960(7) . . yes
C9 H9 0.960(7) . . yes
C16 H16 0.960(5) . . yes
C13 H13 0.960(6) . . yes
C20 H20 0.960(8) . . yes
C23 H23 0.960(8) . . yes
C5 H5A 0.960(5) . . yes
C5 H5B 0.960(7) . . yes
C21 H21 0.960(7) . . yes
C11 H11A 0.960(9) . . yes
C11 H11B 0.960(7) . . yes
C11 H11C 0.960(8) . . yes
C12 H12 0.960(7) . . yes
C22 H22 0.960(8) . . yes
C6 H6A 0.960(6) . . yes
C6 H6B 0.960(6) . . yes
C6 H6C 0.960(8) . . yes

loop_
_cod_related_entry_id
_cod_related_entry_database
_cod_related_entry_code
1 ChemSpider 30653688
